data_4109210
loop_
_publ_author_name
'Sabbani Supriya'
'Samar K. Das'

_publ_section_title
;
 Reversible Single Crystal to Single Crystal Transformation through
 Fe-O(H)Me/Fe-OH2 Bond Formation/Bond Breaking in a Gas-Solid Reaction at
 an Ambient Condition
;
_journal_name_full 'Journal of the American Chemical Society'
_journal_page_first 3464
_journal_page_last 3465
_journal_paper_doi 10.1021/ja067572p
_journal_volume 129
_journal_year 2007
_chemical_formula_moiety 'C22 H30 Fe3 N2 O16, Cl O4, H6 O3'
_chemical_formula_sum 'C22 H36 Cl Fe3 N2 O23'
_chemical_formula_weight 899.53
_chemical_name_systematic
;
 ?
;
_space_group_IT_number 61
_symmetry_cell_setting orthorhombic
_symmetry_space_group_name_Hall '-P 2ac 2ab'
_symmetry_space_group_name_H-M 'P b c a'
_atom_sites_solution_hydrogens geom
_atom_sites_solution_primary direct
_atom_sites_solution_secondary difmap
_audit_creation_method SHELXL-97
_cell_angle_alpha 90.00
_cell_angle_beta 90.00
_cell_angle_gamma 90.00
_cell_formula_units_Z 8
_cell_length_a 16.6883(9)
_cell_length_b 17.6585(9)
_cell_length_c 24.2830(13)
_cell_measurement_reflns_used 8641
_cell_measurement_temperature 273(2)
_cell_measurement_theta_max 26.76
_cell_measurement_theta_min 2.37
_cell_volume 7156.0(7)
_computing_cell_refinement 'Bruker SMART'
_computing_data_collection 'Bruker SMART'
_computing_data_reduction 'Bruker SAINT'
_computing_molecular_graphics 'Diamond 2.1'
_computing_publication_material 'Bruker SHELXTL'
_computing_structure_refinement 'SHELXL-97 (Sheldrick, 1997)'
_computing_structure_solution 'SHELXS-97 (Sheldrick, 1990)'
_diffrn_ambient_temperature 273(2)
_diffrn_measured_fraction_theta_full 0.960
_diffrn_measured_fraction_theta_max 0.960
_diffrn_measurement_device_type 'CCD area detector'
_diffrn_measurement_method 'phi and omega scans'
_diffrn_radiation_monochromator graphite
_diffrn_radiation_source 'fine-focus sealed tube'
_diffrn_radiation_type MoK\a
_diffrn_radiation_wavelength 0.71073
_diffrn_reflns_av_R_equivalents 0.0646
_diffrn_reflns_av_sigmaI/netI 0.0395
_diffrn_reflns_limit_h_max 22
_diffrn_reflns_limit_h_min -22
_diffrn_reflns_limit_k_max 23
_diffrn_reflns_limit_k_min -23
_diffrn_reflns_limit_l_max 32
_diffrn_reflns_limit_l_min -32
_diffrn_reflns_number 79173
_diffrn_reflns_theta_full 28.68
_diffrn_reflns_theta_max 28.68
_diffrn_reflns_theta_min 1.68
_exptl_absorpt_coefficient_mu 1.365
_exptl_absorpt_correction_T_max 0.7912
_exptl_absorpt_correction_T_min 0.6112
_exptl_absorpt_correction_type multi-scan
_exptl_absorpt_process_details sadabs
_exptl_crystal_colour red
_exptl_crystal_density_diffrn 1.670
_exptl_crystal_description block
_exptl_crystal_F_000 3688
_exptl_crystal_size_max 0.40
_exptl_crystal_size_mid 0.24
_exptl_crystal_size_min 0.18
_refine_diff_density_max 0.940
_refine_diff_density_min -0.620
_refine_diff_density_rms 0.093
_refine_ls_extinction_method none
_refine_ls_goodness_of_fit_ref 0.962
_refine_ls_hydrogen_treatment mixed
_refine_ls_matrix_type full
_refine_ls_number_parameters 474
_refine_ls_number_reflns 8856
_refine_ls_number_restraints 0
_refine_ls_restrained_S_all 0.962
_refine_ls_R_factor_all 0.0629
_refine_ls_R_factor_gt 0.0443
_refine_ls_shift/su_max 0.002
_refine_ls_shift/su_mean 0.000
_refine_ls_structure_factor_coef Fsqd
_refine_ls_weighting_details 'calc w=1/[\s^2^(Fo^2^)+(0.0810P)^2^+0.0000P] where P=(Fo^2^+2Fc^2^)/3'
_refine_ls_weighting_scheme calc
_refine_ls_wR_factor_gt 0.1181
_refine_ls_wR_factor_ref 0.1253
_reflns_number_gt 6435
_reflns_number_total 8856
_reflns_threshold_expression >2sigma(I)
_cod_data_source_file ja067572psi20061023_021758.cif
_cod_data_source_block compound1
_cod_database_code 4109210

loop_
_symmetry_equiv_pos_as_xyz
'x, y, z'
'-x+1/2, -y, z+1/2'
'-x, y+1/2, -z+1/2'
'x+1/2, -y+1/2, -z'
'-x, -y, -z'
'x-1/2, y, -z-1/2'
'x, -y-1/2, z-1/2'
'-x-1/2, y-1/2, z'

loop_
_atom_site_label
_atom_site_type_symbol
_atom_site_fract_x
_atom_site_fract_y
_atom_site_fract_z
_atom_site_U_iso_or_equiv
_atom_site_adp_type
_atom_site_occupancy
_atom_site_symmetry_multiplicity
_atom_site_calc_flag
_atom_site_refinement_flags
Fe1 Fe 0.55164(2) 0.37200(2) 0.595696(15) 0.03076(11) Uani 1 1 d .
Fe2 Fe 0.74750(2) 0.35489(2) 0.596441(14) 0.02830(10) Uani 1 1 d .
Fe3 Fe 0.63300(2) 0.205620(19) 0.569580(15) 0.02802(10) Uani 1 1 d .
C1 C 0.88193(15) 0.43440(16) 0.65147(11) 0.0354(6) Uani 1 1 d .
C2 C 0.91721(19) 0.39375(19) 0.69432(13) 0.0498(8) Uani 1 1 d .
H2 H 0.9269 0.3422 0.6902 0.060 Uiso 1 1 calc R
C3 C 0.9376(2) 0.4290(2) 0.74202(14) 0.0620(9) Uani 1 1 d .
H3 H 0.9598 0.4011 0.7706 0.074 Uiso 1 1 calc R
C4 C 0.9255(2) 0.5063(2) 0.74860(14) 0.0654(10) Uani 1 1 d .
H4 H 0.9400 0.5304 0.7812 0.078 Uiso 1 1 calc R
C5 C 0.8924(2) 0.54596(19) 0.70668(14) 0.0552(8) Uani 1 1 d .
H5 H 0.8837 0.5977 0.7103 0.066 Uiso 1 1 calc R
C6 C 0.61378(14) 0.05937(14) 0.50320(10) 0.0295(5) Uani 1 1 d .
C7 C 0.60680(18) 0.09235(16) 0.45065(11) 0.0392(6) Uani 1 1 d .
H7 H 0.6181 0.1435 0.4458 0.047 Uiso 1 1 calc R
C8 C 0.5835(2) 0.04924(19) 0.40686(12) 0.0495(8) Uani 1 1 d .
H8 H 0.5782 0.0714 0.3723 0.059 Uiso 1 1 calc R
C9 C 0.5673(2) -0.0284(2) 0.41339(14) 0.0537(8) Uani 1 1 d .
H9 H 0.5487 -0.0572 0.3840 0.064 Uiso 1 1 calc R
C10 C 0.57934(18) -0.05998(16) 0.46274(13) 0.0452(7) Uani 1 1 d .
H10 H 0.5716 -0.1118 0.4673 0.054 Uiso 1 1 calc R
C11 C 0.65517(17) 0.42086(16) 0.69083(11) 0.0382(6) Uani 1 1 d .
C12 C 0.6587(2) 0.4527(2) 0.74829(12) 0.0595(9) Uani 1 1 d .
H12A H 0.6233 0.4954 0.7510 0.089 Uiso 1 1 calc R
H12B H 0.7125 0.4685 0.7563 0.089 Uiso 1 1 calc R
H12C H 0.6426 0.4146 0.7742 0.089 Uiso 1 1 calc R
C13 C 0.65954(16) 0.48705(15) 0.54522(12) 0.0360(6) Uani 1 1 d .
C14 C 0.6692(2) 0.56005(18) 0.51498(16) 0.0571(9) Uani 1 1 d .
H14A H 0.6174 0.5804 0.5064 0.086 Uiso 1 1 calc R
H14B H 0.6984 0.5514 0.4815 0.086 Uiso 1 1 calc R
H14C H 0.6981 0.5953 0.5376 0.086 Uiso 1 1 calc R
C15 C 0.77464(17) 0.19879(15) 0.64485(11) 0.0365(6) Uani 1 1 d .
C16 C 0.8253(2) 0.1522(2) 0.68280(16) 0.0637(10) Uani 1 1 d .
H16A H 0.8788 0.1721 0.6834 0.096 Uiso 1 1 calc R
H16B H 0.8264 0.1008 0.6701 0.096 Uiso 1 1 calc R
H16C H 0.8031 0.1539 0.7193 0.096 Uiso 1 1 calc R
C17 C 0.76607(16) 0.26427(15) 0.49387(11) 0.0337(6) Uani 1 1 d .
C18 C 0.8051(2) 0.2534(2) 0.43984(13) 0.0616(10) Uani 1 1 d .
H18A H 0.8276 0.3006 0.4277 0.092 Uiso 1 1 calc R
H18B H 0.7662 0.2363 0.4135 0.092 Uiso 1 1 calc R
H18C H 0.8469 0.2163 0.4432 0.092 Uiso 1 1 calc R
C19 C 0.49879(16) 0.22607(16) 0.64963(11) 0.0371(6) Uani 1 1 d .
C20 C 0.4441(2) 0.1955(2) 0.69331(14) 0.0586(9) Uani 1 1 d .
H20A H 0.3926 0.1847 0.6775 0.088 Uiso 1 1 calc R
H20B H 0.4382 0.2323 0.7221 0.088 Uiso 1 1 calc R
H20C H 0.4665 0.1498 0.7083 0.088 Uiso 1 1 calc R
C21 C 0.50827(15) 0.27751(16) 0.49695(11) 0.0349(6) Uani 1 1 d .
C22 C 0.4672(2) 0.2672(2) 0.44262(13) 0.0563(9) Uani 1 1 d .
H22A H 0.4451 0.3147 0.4308 0.084 Uiso 1 1 calc R
H22B H 0.4249 0.2307 0.4464 0.084 Uiso 1 1 calc R
H22C H 0.5052 0.2495 0.4159 0.084 Uiso 1 1 calc R
N1 N 0.87195(16) 0.51012(14) 0.65960(10) 0.0426(6) Uani 1 1 d .
H1A H 0.849(2) 0.537(2) 0.6390(15) 0.054(11) Uiso 1 1 d .
N2 N 0.60266(14) -0.01703(12) 0.50616(10) 0.0354(5) Uani 1 1 d .
H2A H 0.612(2) -0.0398(19) 0.5398(15) 0.055(10) Uiso 1 1 d .
O1 O 0.64395(9) 0.31057(10) 0.58756(7) 0.0275(4) Uani 1 1 d .
O2 O 0.44784(13) 0.43305(13) 0.60750(10) 0.0537(6) Uani 1 1 d .
O3 O 0.85890(10) 0.40555(11) 0.60564(8) 0.0353(4) Uani 1 1 d .
O4 O 0.62930(11) 0.09362(10) 0.54842(7) 0.0343(4) Uani 1 1 d .
O5 O 0.58834(12) 0.41553(13) 0.66820(8) 0.0493(5) Uani 1 1 d .
O6 O 0.72013(12) 0.40219(13) 0.66899(9) 0.0511(5) Uani 1 1 d .
O7 O 0.59049(12) 0.46511(11) 0.55676(9) 0.0463(5) Uani 1 1 d .
O8 O 0.72224(12) 0.45238(11) 0.55719(10) 0.0545(6) Uani 1 1 d .
O9 O 0.79523(12) 0.26615(11) 0.63712(9) 0.0438(5) Uani 1 1 d .
O10 O 0.71546(12) 0.16709(10) 0.62298(8) 0.0411(4) Uani 1 1 d .
O11 O 0.79014(11) 0.31707(11) 0.52421(8) 0.0418(5) Uani 1 1 d .
O12 O 0.71173(12) 0.21809(11) 0.50717(8) 0.0427(5) Uani 1 1 d .
O13 O 0.55095(12) 0.18301(11) 0.62949(8) 0.0413(4) Uani 1 1 d .
O14 O 0.48738(12) 0.29354(11) 0.63536(9) 0.0458(5) Uani 1 1 d .
O15 O 0.54090(12) 0.22011(10) 0.51736(8) 0.0405(5) Uani 1 1 d .
O16 O 0.50742(12) 0.34155(11) 0.51941(8) 0.0425(5) Uani 1 1 d .
O17 O 0.8618(5) 0.7878(3) 0.8422(3) 0.213(3) Uani 1 1 d .
O18 O 0.8811(6) 0.7436(6) 0.7541(3) 0.289(5) Uani 1 1 d .
O19 O 0.9099(8) 0.6753(4) 0.8234(3) 0.308(6) Uani 1 1 d .
O20 O 0.8065(8) 0.6957(8) 0.7985(5) 0.383(9) Uani 1 1 d .
O21 O 0.4116(3) 0.57326(19) 0.57510(15) 0.1108(12) Uani 1 1 d .
O22 O 0.3026(3) 0.4011(3) 0.6472(2) 0.164(2) Uani 1 1 d .
O23 O 0.2540(7) 0.5561(7) 0.6316(7) 0.411(7) Uani 1 1 d .
Cl1 Cl 0.86553(13) 0.73235(8) 0.80791(6) 0.1106(5) Uani 1 1 d .

loop_
_atom_site_aniso_label
_atom_site_aniso_U_11
_atom_site_aniso_U_22
_atom_site_aniso_U_33
_atom_site_aniso_U_23
_atom_site_aniso_U_13
_atom_site_aniso_U_12
Fe1 0.02571(19) 0.0298(2) 0.0368(2) -0.00043(15) 0.00130(15) 0.00142(14)
Fe2 0.02513(19) 0.02610(19) 0.0337(2) -0.00156(14) -0.00181(14) -0.00096(13)
Fe3 0.0297(2) 0.02451(18) 0.0299(2) -0.00116(14) -0.00113(14) -0.00184(14)
C1 0.0293(13) 0.0403(15) 0.0367(14) 0.0021(12) -0.0009(11) -0.0044(11)
C2 0.0512(19) 0.0470(17) 0.0512(19) 0.0068(14) -0.0131(15) 0.0010(14)
C3 0.065(2) 0.072(2) 0.0493(19) 0.0135(17) -0.0204(17) -0.0037(18)
C4 0.082(3) 0.077(3) 0.0376(18) -0.0058(17) -0.0087(17) -0.024(2)
C5 0.069(2) 0.0479(18) 0.0491(19) -0.0084(15) 0.0005(16) -0.0139(16)
C6 0.0266(12) 0.0288(12) 0.0333(13) -0.0035(10) -0.0002(10) -0.0019(9)
C7 0.0485(16) 0.0317(14) 0.0375(15) 0.0006(11) 0.0011(12) -0.0009(12)
C8 0.061(2) 0.0549(19) 0.0328(15) -0.0017(13) -0.0026(14) 0.0028(16)
C9 0.062(2) 0.0496(19) 0.0493(19) -0.0206(15) -0.0073(15) -0.0040(16)
C10 0.0519(18) 0.0295(14) 0.0544(18) -0.0106(13) -0.0016(14) -0.0021(13)
C11 0.0444(16) 0.0350(14) 0.0351(15) -0.0046(11) 0.0034(12) -0.0034(12)
C12 0.070(2) 0.075(2) 0.0337(17) -0.0134(16) 0.0024(15) -0.0089(19)
C13 0.0351(15) 0.0293(13) 0.0436(15) 0.0024(11) -0.0062(12) 0.0004(11)
C14 0.0455(18) 0.0428(17) 0.083(2) 0.0238(17) -0.0140(17) -0.0066(14)
C15 0.0401(15) 0.0368(15) 0.0326(14) 0.0032(11) -0.0040(11) 0.0036(12)
C16 0.068(2) 0.053(2) 0.070(2) 0.0172(18) -0.0290(19) 0.0010(17)
C17 0.0330(14) 0.0330(14) 0.0351(14) 0.0006(11) -0.0016(11) 0.0017(11)
C18 0.072(2) 0.070(2) 0.0422(18) -0.0108(16) 0.0165(16) -0.0240(19)
C19 0.0362(15) 0.0404(15) 0.0348(15) 0.0010(12) 0.0035(11) -0.0062(12)
C20 0.065(2) 0.057(2) 0.054(2) 0.0037(16) 0.0268(17) -0.0076(16)
C21 0.0264(13) 0.0454(16) 0.0330(14) 0.0017(12) -0.0022(10) -0.0047(11)
C22 0.056(2) 0.067(2) 0.0459(18) -0.0021(16) -0.0183(15) -0.0010(17)
N1 0.0543(16) 0.0358(13) 0.0377(14) 0.0051(11) -0.0084(12) -0.0074(11)
N2 0.0396(13) 0.0292(11) 0.0374(13) -0.0013(10) -0.0023(10) 0.0010(9)
O1 0.0239(8) 0.0266(8) 0.0321(9) -0.0013(7) 0.0000(7) -0.0003(6)
O2 0.0389(12) 0.0514(13) 0.0707(15) 0.0017(11) 0.0073(10) 0.0119(10)
O3 0.0292(9) 0.0392(10) 0.0376(10) -0.0028(8) -0.0039(7) -0.0044(8)
O4 0.0430(11) 0.0260(9) 0.0338(10) -0.0041(7) -0.0016(8) -0.0023(8)
O5 0.0400(11) 0.0645(14) 0.0433(11) -0.0185(10) 0.0013(9) 0.0065(10)
O6 0.0351(11) 0.0682(14) 0.0501(12) -0.0239(11) 0.0026(9) -0.0061(10)
O7 0.0351(11) 0.0348(10) 0.0690(14) 0.0115(10) 0.0027(10) -0.0003(8)
O8 0.0345(11) 0.0381(11) 0.0909(17) 0.0247(11) -0.0075(11) 0.0008(9)
O9 0.0374(11) 0.0372(11) 0.0567(12) 0.0102(9) -0.0133(9) -0.0047(8)
O10 0.0489(12) 0.0308(10) 0.0437(11) 0.0015(8) -0.0147(9) 0.0000(9)
O11 0.0378(10) 0.0473(11) 0.0403(11) -0.0112(9) 0.0068(8) -0.0108(9)
O12 0.0463(11) 0.0370(10) 0.0448(11) -0.0078(9) 0.0133(9) -0.0083(9)
O13 0.0469(11) 0.0360(10) 0.0408(11) 0.0015(8) 0.0106(9) -0.0051(9)
O14 0.0367(11) 0.0411(11) 0.0596(13) 0.0059(10) 0.0127(9) -0.0021(9)
O15 0.0405(11) 0.0370(10) 0.0441(11) -0.0038(9) -0.0115(9) 0.0001(8)
O16 0.0443(11) 0.0360(10) 0.0471(11) -0.0003(9) -0.0145(9) 0.0034(8)
O17 0.369(10) 0.119(4) 0.151(5) -0.057(4) -0.003(5) 0.005(5)
O18 0.424(13) 0.326(10) 0.118(5) 0.037(5) 0.088(6) 0.171(9)
O19 0.613(19) 0.128(5) 0.184(6) -0.027(5) -0.141(9) 0.079(9)
O20 0.413(17) 0.451(18) 0.286(12) -0.093(12) -0.076(12) -0.235(15)
O21 0.160(4) 0.075(2) 0.097(2) 0.0100(19) 0.019(2) -0.004(2)
O22 0.100(3) 0.194(5) 0.198(5) -0.089(4) 0.041(3) -0.011(3)
O23 0.296(13) 0.274(10) 0.66(2) -0.002(14) -0.131(15) -0.041(9)
Cl1 0.1846(17) 0.0701(8) 0.0770(8) -0.0126(7) 0.0024(9) -0.0144(9)

loop_
_atom_type_symbol
_atom_type_description
_atom_type_scat_dispersion_real
_atom_type_scat_dispersion_imag
_atom_type_scat_source
C C 0.0033 0.0016 'International Tables Vol C Tables 4.2.6.8 and 6.1.1.4'
H H 0.0000 0.0000 'International Tables Vol C Tables 4.2.6.8 and 6.1.1.4'
N N 0.0061 0.0033 'International Tables Vol C Tables 4.2.6.8 and 6.1.1.4'
O O 0.0106 0.0060 'International Tables Vol C Tables 4.2.6.8 and 6.1.1.4'
Cl Cl 0.1484 0.1585 'International Tables Vol C Tables 4.2.6.8 and 6.1.1.4'
Fe Fe 0.3463 0.8444 'International Tables Vol C Tables 4.2.6.8 and 6.1.1.4'

loop_
_geom_angle_atom_site_label_1
_geom_angle_atom_site_label_2
_geom_angle_atom_site_label_3
_geom_angle
O1 Fe1 O14 95.14(8)
O1 Fe1 O7 99.06(8)
O14 Fe1 O7 165.73(8)
O1 Fe1 O5 93.58(8)
O14 Fe1 O5 90.37(9)
O7 Fe1 O5 90.06(9)
O1 Fe1 O2 176.19(8)
O14 Fe1 O2 81.06(9)
O7 Fe1 O2 84.74(9)
O5 Fe1 O2 86.24(9)
O1 Fe1 O16 92.75(8)
O14 Fe1 O16 93.43(9)
O7 Fe1 O16 84.61(9)
O5 Fe1 O16 172.30(9)
O2 Fe1 O16 87.74(9)
O1 Fe2 O6 93.67(8)
O1 Fe2 O11 94.92(7)
O6 Fe2 O11 171.27(8)
O1 Fe2 O8 96.18(8)
O6 Fe2 O8 90.69(10)
O11 Fe2 O8 86.85(10)
O1 Fe2 O9 95.42(8)
O6 Fe2 O9 89.04(10)
O11 Fe2 O9 91.69(9)
O8 Fe2 O9 168.40(8)
O1 Fe2 O3 178.64(8)
O6 Fe2 O3 85.97(8)
O11 Fe2 O3 85.40(7)
O8 Fe2 O3 82.52(8)
O9 Fe2 O3 85.89(8)
O1 Fe3 O15 95.38(7)
O1 Fe3 O10 96.62(7)
O15 Fe3 O10 167.00(8)
O1 Fe3 O12 90.20(7)
O15 Fe3 O12 90.58(9)
O10 Fe3 O12 94.34(9)
O1 Fe3 O13 95.23(7)
O15 Fe3 O13 87.80(8)
O10 Fe3 O13 86.16(9)
O12 Fe3 O13 174.46(8)
O1 Fe3 O4 176.03(7)
O15 Fe3 O4 86.64(7)
O10 Fe3 O4 81.68(7)
O12 Fe3 O4 86.36(7)
O13 Fe3 O4 88.26(8)
O3 C1 N1 118.6(2)
O3 C1 C2 124.7(3)
N1 C1 C2 116.7(3)
C3 C2 C1 120.4(3)
C3 C2 H2 119.8
C1 C2 H2 119.8
C2 C3 C4 120.8(3)
C2 C3 H3 119.6
C4 C3 H3 119.6
C5 C4 C3 118.8(3)
C5 C4 H4 120.6
C3 C4 H4 120.6
N1 C5 C4 119.8(3)
N1 C5 H5 120.1
C4 C5 H5 120.1
O4 C6 N2 116.7(2)
O4 C6 C7 126.8(2)
N2 C6 C7 116.5(2)
C8 C7 C6 120.0(3)
C8 C7 H7 120.0
C6 C7 H7 120.0
C7 C8 C9 120.7(3)
C7 C8 H8 119.6
C9 C8 H8 119.6
C10 C9 C8 118.6(3)
C10 C9 H9 120.7
C8 C9 H9 120.7
C9 C10 N2 120.4(3)
C9 C10 H10 119.8
N2 C10 H10 119.8
O5 C11 O6 124.6(3)
O5 C11 C12 118.1(3)
O6 C11 C12 117.2(3)
C11 C12 H12A 109.5
C11 C12 H12B 109.5
H12A C12 H12B 109.5
C11 C12 H12C 109.5
H12A C12 H12C 109.5
H12B C12 H12C 109.5
O8 C13 O7 124.8(3)
O8 C13 C14 116.6(3)
O7 C13 C14 118.6(2)
C13 C14 H14A 109.5
C13 C14 H14B 109.5
H14A C14 H14B 109.5
C13 C14 H14C 109.5
H14A C14 H14C 109.5
H14B C14 H14C 109.5
O9 C15 O10 125.2(2)
O9 C15 C16 117.3(3)
O10 C15 C16 117.4(3)
C15 C16 H16A 109.5
C15 C16 H16B 109.5
H16A C16 H16B 109.5
C15 C16 H16C 109.5
H16A C16 H16C 109.5
H16B C16 H16C 109.5
O11 C17 O12 124.1(2)
O11 C17 C18 118.5(3)
O12 C17 C18 117.4(3)
C17 C18 H18A 109.5
C17 C18 H18B 109.5
H18A C18 H18B 109.5
C17 C18 H18C 109.5
H18A C18 H18C 109.5
H18B C18 H18C 109.5
O14 C19 O13 124.9(2)
O14 C19 C20 116.4(3)
O13 C19 C20 118.6(3)
C19 C20 H20A 109.5
C19 C20 H20B 109.5
H20A C20 H20B 109.5
C19 C20 H20C 109.5
H20A C20 H20C 109.5
H20B C20 H20C 109.5
O15 C21 O16 124.2(2)
O15 C21 C22 116.7(3)
O16 C21 C22 119.2(3)
C21 C22 H22A 109.5
C21 C22 H22B 109.5
H22A C22 H22B 109.5
C21 C22 H22C 109.5
H22A C22 H22C 109.5
H22B C22 H22C 109.5
C5 N1 C1 123.5(3)
C5 N1 H1A 112(3)
C1 N1 H1A 124(3)
C10 N2 C6 123.5(3)
C10 N2 H2A 120(2)
C6 N2 H2A 117(2)
Fe1 O1 Fe2 119.31(9)
Fe1 O1 Fe3 120.06(8)
Fe2 O1 Fe3 120.62(8)
Fe1 O2 O21 129.42(14)
Fe1 O2 O22 134.69(16)
O21 O2 O22 95.57(17)
C1 O3 Fe2 122.21(17)
C6 O4 Fe3 132.74(17)
C11 O5 Fe1 133.26(18)
C11 O6 Fe2 132.88(19)
C13 O7 Fe1 131.25(18)
C13 O8 Fe2 134.93(19)
C15 O9 Fe2 134.68(18)
C15 O10 Fe3 131.44(17)
C17 O11 Fe2 130.31(18)
C17 O12 Fe3 136.96(18)
C19 O13 Fe3 128.74(18)
C19 O14 Fe1 135.18(18)
C21 O15 Fe3 133.26(17)
C21 O16 Fe1 128.33(17)
O2 O21 O23 88.3(3)
O2 O22 O23 90.4(3)
O22 O23 O21 84.8(4)
O20 Cl1 O17 119.6(8)
O20 Cl1 O19 96.0(9)
O17 Cl1 O19 115.4(5)
O20 Cl1 O18 93.1(7)
O17 Cl1 O18 121.6(6)
O19 Cl1 O18 106.5(6)

loop_
_geom_bond_atom_site_label_1
_geom_bond_atom_site_label_2
_geom_bond_distance
Fe1 O1 1.8943(16)
Fe1 O14 1.9993(19)
Fe1 O7 2.004(2)
Fe1 O5 2.016(2)
Fe1 O2 2.060(2)
Fe1 O16 2.0652(19)
Fe2 O1 1.9093(16)
Fe2 O6 2.002(2)
Fe2 O11 2.0072(18)
Fe2 O8 2.012(2)
Fe2 O9 2.0164(19)
Fe2 O3 2.0752(18)
Fe3 O1 1.9128(17)
Fe3 O15 2.0089(19)
Fe3 O10 2.0095(19)
Fe3 O12 2.0179(19)
Fe3 O13 2.0373(19)
Fe3 O4 2.0443(18)
C1 O3 1.283(3)
C1 N1 1.362(4)
C1 C2 1.394(4)
C2 C3 1.358(5)
C2 H2 0.9300
C3 C4 1.388(5)
C3 H3 0.9300
C4 C5 1.354(5)
C4 H4 0.9300
C5 N1 1.350(4)
C5 H5 0.9300
C6 O4 1.280(3)
C6 N2 1.364(3)
C6 C7 1.408(4)
C7 C8 1.364(4)
C7 H7 0.9300
C8 C9 1.406(5)
C8 H8 0.9300
C9 C10 1.337(5)
C9 H9 0.9300
C10 N2 1.356(4)
C10 H10 0.9300
C11 O5 1.247(3)
C11 O6 1.251(3)
C11 C12 1.506(4)
C12 H12A 0.9600
C12 H12B 0.9600
C12 H12C 0.9600
C13 O8 1.247(3)
C13 O7 1.248(3)
C13 C14 1.492(4)
C14 H14A 0.9600
C14 H14B 0.9600
C14 H14C 0.9600
C15 O9 1.252(3)
C15 O10 1.253(3)
C15 C16 1.496(4)
C16 H16A 0.9600
C16 H16B 0.9600
C16 H16C 0.9600
C17 O11 1.255(3)
C17 O12 1.262(3)
C17 C18 1.477(4)
C18 H18A 0.9600
C18 H18B 0.9600
C18 H18C 0.9600
C19 O14 1.255(3)
C19 O13 1.255(3)
C19 C20 1.500(4)
C20 H20A 0.9600
C20 H20B 0.9600
C20 H20C 0.9600
C21 O15 1.253(3)
C21 O16 1.256(3)
C21 C22 1.498(4)
C22 H22A 0.9600
C22 H22B 0.9600
C22 H22C 0.9600
N1 H1A 0.79(4)
N2 H2A 0.92(4)
O2 O21 2.667(4)
O2 O22 2.668(5)
O17 Cl1 1.286(5)
O18 Cl1 1.347(6)
O19 Cl1 1.307(8)
O20 Cl1 1.200(9)
O21 O23 2.982(15)
O22 O23 2.880(14)

loop_
_geom_hbond_atom_site_label_D
_geom_hbond_atom_site_label_H
_geom_hbond_atom_site_label_A
_geom_hbond_distance_DH
_geom_hbond_distance_HA
_geom_hbond_distance_DA
_geom_hbond_angle_DHA
_geom_hbond_site_symmetry_A
N2 H2A O3 0.92(4) 1.93(4) 2.849(3) 174(3) 8_755
N1 H1A O4 0.79(4) 2.44(4) 3.076(3) 139(3) 8_765
